data_2207663
loop_
_publ_author_name
'Zhang, Xian-Fa'
'Gao, Shan'
'Huo, Li-Hua'
'Zhao, Jing-Gui'

_publ_section_title
;Triaqua(2,2'-bipyridine-\k^2^<i>N</i>,<i>N</i>')(3-carboxyphenoxyacetato-\k<i>O</i>)manganese(II)
 3-carboxyphenoxyacetate monohydrate
;
_journal_coeditor_code SU6240
_journal_issue 12
_journal_name_full 'Acta Crystallographica Section E'
_journal_page_first m2471
_journal_page_last m2473
_journal_paper_doi 10.1107/S1600536805035336
_journal_volume 61
_journal_year 2005
_chemical_formula_iupac '[Mn (C9 H7 O5) (C10 H8 N2) (H2 O)3] (C9 H7 O5) , H2 O'
_chemical_formula_moiety 'C19 H21 Mn N2 O8 + , C9 H7 O5 - , H2 O'
_chemical_formula_sum 'C28 H30 Mn N2 O14'
_chemical_formula_weight 673.48
_chemical_name_systematic
;[Triaqua(2,2'-bipyridine-\k^2^N,N')(3-carboxyphenoxyacetato-\kO)manganese(II)]
3-carboxylphenoxyacetate
 monohydrate
;
_space_group_IT_number 2
_symmetry_cell_setting triclinic
_symmetry_space_group_name_Hall '-P 1'
_symmetry_space_group_name_H-M 'P -1'
_atom_sites_solution_hydrogens geom
_atom_sites_solution_primary direct
_atom_sites_solution_secondary difmap
_cell_angle_alpha 86.59(3)
_cell_angle_beta 86.42(3)
_cell_angle_gamma 81.19(3)
_cell_formula_units_Z 2
_cell_length_a 6.0749(12)
_cell_length_b 15.428(3)
_cell_length_c 16.028(3)
_cell_measurement_reflns_used 13697
_cell_measurement_temperature 295(2)
_cell_measurement_theta_max 27.48
_cell_measurement_theta_min 3.02
_cell_volume 1479.7(5)
_computing_cell_refinement 'RAPID AUTO'
_computing_data_collection 'RAPID AUTO (Rigaku, 1998)'
_computing_data_reduction 'CrystalStructure (Rigaku/MSC, 2002)'
_computing_molecular_graphics 'ORTEPII (Johnson, 1976)'
_computing_publication_material SHELXL97
_computing_structure_refinement 'SHELXL97 (Sheldrick, 1997)'
_computing_structure_solution 'SHELXS97 (Sheldrick, 1997)'
_diffrn_ambient_temperature 295(2)
_diffrn_detector_area_resol_mean 10.000
_diffrn_measured_fraction_theta_full 0.983
_diffrn_measured_fraction_theta_max 0.983
_diffrn_measurement_device_type 'Rigaku R-AXIS RAPID'
_diffrn_measurement_method \w
_diffrn_radiation_monochromator graphite
_diffrn_radiation_source 'fine-focus sealed tube'
_diffrn_radiation_type MoK\a
_diffrn_radiation_wavelength 0.71073
_diffrn_reflns_av_R_equivalents 0.0237
_diffrn_reflns_av_sigmaI/netI 0.0305
_diffrn_reflns_limit_h_max 7
_diffrn_reflns_limit_h_min -7
_diffrn_reflns_limit_k_max 20
_diffrn_reflns_limit_k_min -20
_diffrn_reflns_limit_l_max 20
_diffrn_reflns_limit_l_min -19
_diffrn_reflns_number 14322
_diffrn_reflns_theta_full 27.48
_diffrn_reflns_theta_max 27.48
_diffrn_reflns_theta_min 3.02
_diffrn_standards_decay_% 0
_diffrn_standards_interval_count 0
_diffrn_standards_interval_time 0
_diffrn_standards_number 0
_exptl_absorpt_coefficient_mu 0.521
_exptl_absorpt_correction_T_max 0.907
_exptl_absorpt_correction_T_min 0.839
_exptl_absorpt_correction_type multi-scan
_exptl_absorpt_process_details '(ABSCOR; Higashi, 1995)'
_exptl_crystal_colour 'pale yellow'
_exptl_crystal_density_diffrn 1.512
_exptl_crystal_density_method 'not measured'
_exptl_crystal_description Prism
_exptl_crystal_F_000 698
_exptl_crystal_size_max 0.35
_exptl_crystal_size_mid 0.26
_exptl_crystal_size_min 0.19
_refine_diff_density_max 0.367
_refine_diff_density_min -0.195
_refine_ls_extinction_method none
_refine_ls_goodness_of_fit_ref 1.027
_refine_ls_hydrogen_treatment mixed
_refine_ls_matrix_type full
_refine_ls_number_parameters 436
_refine_ls_number_reflns 6667
_refine_ls_number_restraints 14
_refine_ls_restrained_S_all 1.026
_refine_ls_R_factor_all 0.0616
_refine_ls_R_factor_gt 0.0401
_refine_ls_shift/su_max 0.001
_refine_ls_shift/su_mean 0.000
_refine_ls_structure_factor_coef Fsqd
_refine_ls_weighting_details 'calc w = 1/[\s^2^(Fo^2^)+(0.0454P)^2^+0.2859P] where P=(Fo^2^+2Fc^2^)/3'
_refine_ls_weighting_scheme calc
_refine_ls_wR_factor_gt 0.0843
_refine_ls_wR_factor_ref 0.0909
_reflns_number_gt 5008
_reflns_number_total 6667
_reflns_threshold_expression I>2\s(I)
_cod_data_source_file su6240.cif
_cod_data_source_block I
_cod_depositor_comments
;
The following automatic conversions were performed:
'_symmetry_cell_setting' value 'Triclinic' changed to 'triclinic'
according to '/home/saulius/struct/CIF-dictionaries/cif_core.dic'
dictionary named 'cif_core.dic' version 2.4.1 from 2010-06-29.

Automatic conversion script
Id: cif_fix_enum 1527 2010-12-29 10:47:43Z saulius 

The following automatic conversions were performed:

'_symmetry_cell_setting' value 'Triclinic' changed to 'triclinic'
according to /home/saulius/struct/CIF-dictionaries/cif_core.dic
dictionary named 'cif_core.dic' version 2.4.1 from 2010-06-29.

Automatic conversion script
Id: cif_fix_values 1715 2011-07-08 13:25:40Z adriana 
;
_cod_database_code 2207663
_cod_database_fobs_code 2207663

loop_
_symmetry_equiv_pos_as_xyz
'x, y, z'
'-x, -y, -z'

loop_
_atom_site_label
_atom_site_fract_x
_atom_site_fract_y
_atom_site_fract_z
_atom_site_U_iso_or_equiv
_atom_site_adp_type
_atom_site_calc_flag
_atom_site_refinement_flags
_atom_site_occupancy
_atom_site_type_symbol
Mn1 0.63361(5) 0.572642(17) 0.251787(17) 0.03296(9) Uani d . 1 Mn
O1W 0.4555(2) 0.62319(9) 0.13420(9) 0.0443(3) Uani d D 1 O
H1W1 0.324(2) 0.6503(14) 0.1441(14) 0.066 Uiso d D 1 H
H1W2 0.522(3) 0.6522(14) 0.0973(12) 0.066 Uiso d D 1 H
O2W 0.7718(3) 0.53545(9) 0.37036(8) 0.0441(3) Uani d D 1 O
H2W1 0.736(4) 0.4927(10) 0.4008(12) 0.066 Uiso d D 1 H
H2W2 0.803(4) 0.5750(11) 0.3996(12) 0.066 Uiso d D 1 H
O3W 0.3495(3) 0.64931(11) 0.31531(10) 0.0614(4) Uani d D 1 O
H3W1 0.399(4) 0.6809(16) 0.3484(16) 0.092 Uiso d D 1 H
H3W2 0.219(2) 0.6698(18) 0.3020(17) 0.092 Uiso d D 1 H
O4W 0.7138(3) 0.38971(14) 0.46358(14) 0.0833(6) Uani d D 1 O
H4W1 0.606(3) 0.369(2) 0.489(2) 0.125 Uiso d D 1 H
H4W2 0.835(3) 0.368(2) 0.485(2) 0.125 Uiso d D 1 H
O1 0.8689(2) 0.66074(9) 0.23112(9) 0.0463(3) Uani d . 1 O
O2 1.0667(2) 0.73527(9) 0.14147(10) 0.0518(4) Uani d . 1 O
O3 0.7765(2) 0.87873(8) 0.14594(9) 0.0445(3) Uani d . 1 O
O4 0.8363(2) 1.14332(9) -0.02771(10) 0.0490(4) Uani d D 1 O
H29 0.867(4) 1.1797(14) -0.0670(12) 0.073 Uiso d D 1 H
O5 0.5092(2) 1.23076(9) -0.01625(9) 0.0497(4) Uani d . 1 O
O6 0.5489(3) 0.73439(10) 0.42828(12) 0.0668(5) Uani d . 1 O
O7 0.8675(3) 0.65956(10) 0.46929(10) 0.0590(4) Uani d . 1 O
O8 0.9593(2) 0.79245(9) 0.55265(9) 0.0488(4) Uani d . 1 O
O9 0.6627(3) 1.11022(10) 0.58880(12) 0.0623(5) Uani d D 1 O
H30 0.595(5) 1.1631(9) 0.5872(19) 0.093 Uiso d D 1 H
O10 0.8999(3) 1.16153(10) 0.66574(10) 0.0607(4) Uani d . 1 O
N1 0.8445(2) 0.47273(10) 0.16943(9) 0.0337(3) Uani d . 1 N
N2 0.4721(3) 0.44962(10) 0.25969(9) 0.0361(3) Uani d . 1 N
C1 1.0318(3) 0.48766(13) 0.12568(12) 0.0411(4) Uani d . 1 C
H1 1.0899 0.5386 0.1344 0.049 Uiso calc R 1 H
C2 1.1418(3) 0.43058(15) 0.06832(13) 0.0483(5) Uani d . 1 C
H2 1.2731 0.4422 0.0399 0.058 Uiso calc R 1 H
C3 1.0543(4) 0.35674(16) 0.05399(14) 0.0552(6) Uani d . 1 C
H3 1.1226 0.3182 0.0144 0.066 Uiso calc R 1 H
C4 0.8637(4) 0.34019(15) 0.09896(14) 0.0521(5) Uani d . 1 C
H4 0.8028 0.2899 0.0904 0.063 Uiso calc R 1 H
C5 0.7622(3) 0.39903(12) 0.15742(11) 0.0347(4) Uani d . 1 C
C6 0.5612(3) 0.38355(12) 0.21076(11) 0.0339(4) Uani d . 1 C
C7 0.4719(4) 0.30654(13) 0.21208(13) 0.0471(5) Uani d . 1 C
H7 0.5359 0.2616 0.1780 0.056 Uiso calc R 1 H
C8 0.2868(4) 0.29646(15) 0.26428(14) 0.0521(5) Uani d . 1 C
H8 0.2244 0.2450 0.2655 0.063 Uiso calc R 1 H
C9 0.1964(4) 0.36371(15) 0.31433(14) 0.0501(5) Uani d . 1 C
H9 0.0720 0.3585 0.3501 0.060 Uiso calc R 1 H
C10 0.2931(3) 0.43840(14) 0.31049(13) 0.0454(5) Uani d . 1 C
H10 0.2319 0.4836 0.3447 0.054 Uiso calc R 1 H
C11 0.8982(3) 0.72917(12) 0.18817(11) 0.0343(4) Uani d . 1 C
C12 0.7143(3) 0.80718(11) 0.19661(11) 0.0345(4) Uani d . 1 C
H12A 0.5755 0.7923 0.1789 0.041 Uiso calc R 1 H
H12B 0.6924 0.8229 0.2546 0.041 Uiso calc R 1 H
C13 0.6236(3) 0.95260(11) 0.13426(11) 0.0318(4) Uani d . 1 C
C14 0.4097(3) 0.96532(13) 0.17090(12) 0.0393(4) Uani d . 1 C
H14 0.3594 0.9219 0.2067 0.047 Uiso calc R 1 H
C15 0.2704(3) 1.04416(14) 0.15347(13) 0.0457(5) Uani d . 1 C
H15 0.1271 1.0535 0.1786 0.055 Uiso calc R 1 H
C16 0.3415(3) 1.10810(13) 0.09986(12) 0.0409(4) Uani d . 1 C
H16 0.2465 1.1601 0.0883 0.049 Uiso calc R 1 H
C17 0.5568(3) 1.09474(11) 0.06271(10) 0.0304(4) Uani d . 1 C
C18 0.6980(3) 1.01694(11) 0.08045(11) 0.0316(4) Uani d . 1 C
H18 0.8423 1.0081 0.0562 0.038 Uiso calc R 1 H
C19 0.6298(3) 1.16326(11) 0.00243(11) 0.0331(4) Uani d . 1 C
C20 0.7291(4) 0.72668(13) 0.46540(13) 0.0429(5) Uani d . 1 C
C21 0.7628(3) 0.80875(12) 0.50732(13) 0.0407(4) Uani d . 1 C
H21A 0.7747 0.8559 0.4653 0.049 Uiso calc R 1 H
H21B 0.6352 0.8269 0.5451 0.049 Uiso calc R 1 H
C22 1.0136(3) 0.86119(13) 0.59348(12) 0.0389(4) Uani d . 1 C
C23 1.2038(4) 0.84211(15) 0.63881(13) 0.0485(5) Uani d . 1 C
H23 1.2819 0.7853 0.6414 0.058 Uiso calc R 1 H
C24 1.2767(4) 0.90740(16) 0.67993(14) 0.0539(6) Uani d . 1 C
H24 1.4053 0.8947 0.7097 0.065 Uiso calc R 1 H
C25 1.1595(4) 0.99176(14) 0.67706(13) 0.0484(5) Uani d . 1 C
H25 1.2098 1.0357 0.7047 0.058 Uiso calc R 1 H
C26 0.9683(3) 1.01068(12) 0.63335(11) 0.0368(4) Uani d . 1 C
C27 0.8930(3) 0.94490(12) 0.59143(11) 0.0377(4) Uani d . 1 C
H27 0.7630 0.9573 0.5624 0.045 Uiso calc R 1 H
C28 0.8418(3) 1.10188(13) 0.63133(12) 0.0409(4) Uani d . 1 C

loop_
_atom_site_aniso_label
_atom_site_aniso_U_11
_atom_site_aniso_U_22
_atom_site_aniso_U_33
_atom_site_aniso_U_12
_atom_site_aniso_U_13
_atom_site_aniso_U_23
Mn1 0.03833(16) 0.02426(14) 0.03556(15) -0.00346(10) -0.00164(12) 0.00082(10)
O1W 0.0434(8) 0.0412(8) 0.0443(8) 0.0015(6) -0.0026(7) 0.0103(6)
O2W 0.0642(9) 0.0303(7) 0.0390(7) -0.0088(6) -0.0118(7) 0.0018(6)
O3W 0.0675(11) 0.0571(10) 0.0531(9) 0.0166(8) -0.0032(8) -0.0162(8)
O4W 0.0672(11) 0.0760(13) 0.1015(15) -0.0125(10) -0.0087(11) 0.0480(11)
O1 0.0511(8) 0.0295(7) 0.0571(8) -0.0086(6) 0.0003(7) 0.0121(6)
O2 0.0462(8) 0.0374(8) 0.0635(9) 0.0048(6) 0.0155(7) 0.0175(7)
O3 0.0415(7) 0.0288(7) 0.0575(8) 0.0006(5) 0.0111(7) 0.0145(6)
O4 0.0406(7) 0.0388(8) 0.0615(9) -0.0011(6) 0.0125(7) 0.0182(7)
O5 0.0502(8) 0.0343(7) 0.0575(9) 0.0055(6) 0.0085(7) 0.0145(6)
O6 0.0582(10) 0.0433(9) 0.1027(13) 0.0003(7) -0.0305(10) -0.0284(9)
O7 0.0728(11) 0.0348(8) 0.0701(10) 0.0033(7) -0.0291(9) -0.0123(7)
O8 0.0536(8) 0.0335(7) 0.0610(9) -0.0033(6) -0.0198(7) -0.0071(6)
O9 0.0624(10) 0.0402(9) 0.0870(12) -0.0002(7) -0.0309(9) -0.0167(8)
O10 0.0743(11) 0.0439(9) 0.0687(10) -0.0113(8) -0.0223(9) -0.0157(8)
N1 0.0354(8) 0.0317(8) 0.0331(8) -0.0023(6) -0.0037(7) 0.0003(6)
N2 0.0361(8) 0.0329(8) 0.0388(8) -0.0038(6) -0.0019(7) -0.0017(6)
C1 0.0408(10) 0.0413(11) 0.0409(10) -0.0075(8) -0.0027(9) 0.0034(8)
C2 0.0379(10) 0.0573(14) 0.0447(11) 0.0043(9) 0.0048(9) 0.0031(10)
C3 0.0546(13) 0.0573(14) 0.0490(12) 0.0078(11) 0.0065(11) -0.0148(10)
C4 0.0530(13) 0.0450(12) 0.0595(13) -0.0047(10) -0.0010(11) -0.0204(10)
C5 0.0358(9) 0.0317(9) 0.0358(9) 0.0008(7) -0.0096(8) -0.0024(7)
C6 0.0340(9) 0.0301(9) 0.0379(9) -0.0032(7) -0.0106(8) 0.0009(7)
C7 0.0538(12) 0.0344(11) 0.0541(12) -0.0079(9) -0.0059(10) -0.0045(9)
C8 0.0558(13) 0.0404(12) 0.0636(14) -0.0199(10) -0.0110(11) 0.0099(10)
C9 0.0457(12) 0.0514(13) 0.0529(12) -0.0133(10) 0.0001(10) 0.0132(10)
C10 0.0423(11) 0.0445(12) 0.0481(11) -0.0054(9) 0.0033(9) -0.0016(9)
C11 0.0401(10) 0.0273(9) 0.0361(9) -0.0076(7) -0.0058(8) 0.0028(7)
C12 0.0383(9) 0.0281(9) 0.0366(9) -0.0073(7) 0.0016(8) 0.0051(7)
C13 0.0359(9) 0.0268(9) 0.0318(8) -0.0036(7) -0.0003(8) 0.0010(7)
C14 0.0404(10) 0.0376(10) 0.0386(10) -0.0076(8) 0.0056(9) 0.0052(8)
C15 0.0336(10) 0.0474(12) 0.0515(12) -0.0002(8) 0.0102(9) 0.0072(9)
C16 0.0377(10) 0.0340(10) 0.0469(11) 0.0042(8) 0.0011(9) 0.0033(8)
C17 0.0342(9) 0.0262(8) 0.0309(8) -0.0053(7) -0.0025(7) -0.0005(7)
C18 0.0313(9) 0.0287(9) 0.0339(9) -0.0039(7) 0.0018(8) -0.0004(7)
C19 0.0375(9) 0.0276(9) 0.0336(9) -0.0036(7) -0.0016(8) -0.0008(7)
C20 0.0496(12) 0.0340(10) 0.0465(11) -0.0079(9) -0.0054(10) -0.0061(8)
C21 0.0426(11) 0.0331(10) 0.0480(11) -0.0081(8) -0.0055(9) -0.0062(8)
C22 0.0437(10) 0.0362(10) 0.0385(10) -0.0110(8) -0.0032(9) -0.0022(8)
C23 0.0491(12) 0.0449(12) 0.0511(12) -0.0037(9) -0.0108(10) 0.0004(9)
C24 0.0497(13) 0.0587(14) 0.0559(13) -0.0087(11) -0.0209(11) -0.0031(11)
C25 0.0549(13) 0.0479(12) 0.0468(11) -0.0166(10) -0.0117(10) -0.0070(9)
C26 0.0424(10) 0.0384(10) 0.0315(9) -0.0128(8) -0.0007(8) -0.0017(8)
C27 0.0394(10) 0.0394(10) 0.0357(9) -0.0100(8) -0.0053(8) -0.0008(8)
C28 0.0480(11) 0.0417(11) 0.0353(9) -0.0126(9) -0.0013(9) -0.0051(8)

loop_
_atom_type_symbol
_atom_type_description
_atom_type_scat_dispersion_real
_atom_type_scat_dispersion_imag
_atom_type_scat_source
C C 0.0033 0.0016 'International Tables Vol C Tables 4.2.6.8 and 6.1.1.4'
H H 0.0000 0.0000 'International Tables Vol C Tables 4.2.6.8 and 6.1.1.4'
N N 0.0061 0.0033 'International Tables Vol C Tables 4.2.6.8 and 6.1.1.4'
O O 0.0106 0.0060 'International Tables Vol C Tables 4.2.6.8 and 6.1.1.4'
Mn Mn 0.3368 0.7283 'International Tables Vol C Tables 4.2.6.8 and 6.1.1.4'

loop_
_geom_angle_atom_site_label_1
_geom_angle_atom_site_label_2
_geom_angle_atom_site_label_3
_geom_angle
_geom_angle_publ_flag
O1 Mn1 O2W 88.01(6) yes
O1 Mn1 O3W 104.00(7) yes
O2W Mn1 O3W 89.28(7) yes
O1 Mn1 N2 162.55(5) yes
O2W Mn1 N2 89.77(6) yes
O3W Mn1 N2 93.28(7) yes
O1 Mn1 O1W 92.75(6) yes
O2W Mn1 O1W 173.19(5) yes
O3W Mn1 O1W 83.97(6) yes
N2 Mn1 O1W 91.50(6) yes
O1 Mn1 N1 91.40(6) yes
O2W Mn1 N1 100.72(6) yes
O3W Mn1 N1 161.99(7) yes
N2 Mn1 N1 72.02(6) yes
O1W Mn1 N1 86.03(6) yes
Mn1 O1W H1W1 113.5(16) ?
Mn1 O1W H1W2 118.5(16) ?
H1W1 O1W H1W2 109.3(14) ?
Mn1 O2W H2W1 122.2(16) ?
Mn1 O2W H2W2 118.6(16) ?
H2W1 O2W H2W2 111.2(15) ?
Mn1 O3W H3W1 107.6(19) ?
Mn1 O3W H3W2 134.1(18) ?
H3W1 O3W H3W2 112.3(16) ?
H4W1 O4W H4W2 109.9(16) ?
C11 O1 Mn1 140.27(14) ?
C13 O3 C12 119.17(14) ?
C19 O4 H29 111.2(18) ?
C22 O8 C21 117.03(15) ?
C28 O9 H30 112(2) ?
C5 N1 C1 118.56(16) ?
C5 N1 Mn1 117.20(12) ?
C1 N1 Mn1 123.83(13) ?
C10 N2 C6 118.18(17) ?
C10 N2 Mn1 123.79(13) ?
C6 N2 Mn1 118.03(12) ?
N1 C1 C2 122.72(19) ?
N1 C1 H1 118.6 ?
C2 C1 H1 118.6 ?
C3 C2 C1 118.84(19) ?
C3 C2 H2 120.6 ?
C1 C2 H2 120.6 ?
C2 C3 C4 119.03(19) ?
C2 C3 H3 120.5 ?
C4 C3 H3 120.5 ?
C3 C4 C5 119.7(2) ?
C3 C4 H4 120.1 ?
C5 C4 H4 120.1 ?
N1 C5 C4 121.05(18) ?
N1 C5 C6 116.27(15) ?
C4 C5 C6 122.67(18) ?
N2 C6 C7 121.37(17) ?
N2 C6 C5 115.67(16) ?
C7 C6 C5 122.95(17) ?
C6 C7 C8 119.62(19) ?
C6 C7 H7 120.2 ?
C8 C7 H7 120.2 ?
C9 C8 C7 119.0(2) ?
C9 C8 H8 120.5 ?
C7 C8 H8 120.5 ?
C10 C9 C8 118.7(2) ?
C10 C9 H9 120.7 ?
C8 C9 H9 120.7 ?
N2 C10 C9 123.15(19) ?
N2 C10 H10 118.4 ?
C9 C10 H10 118.4 ?
O2 C11 O1 123.56(17) ?
O2 C11 C12 120.30(16) ?
O1 C11 C12 116.14(16) ?
O3 C12 C11 108.68(14) ?
O3 C12 H12A 110.0 ?
C11 C12 H12A 110.0 ?
O3 C12 H12B 110.0 ?
C11 C12 H12B 110.0 ?
H12A C12 H12B 108.3 ?
O3 C13 C14 125.03(16) ?
O3 C13 C18 114.48(15) ?
C14 C13 C18 120.48(16) ?
C13 C14 C15 119.08(17) ?
C13 C14 H14 120.5 ?
C15 C14 H14 120.5 ?
C16 C15 C14 121.02(18) ?
C16 C15 H15 119.5 ?
C14 C15 H15 119.5 ?
C15 C16 C17 119.67(17) ?
C15 C16 H16 120.2 ?
C17 C16 H16 120.2 ?
C18 C17 C16 119.82(16) ?
C18 C17 C19 120.88(16) ?
C16 C17 C19 119.27(16) ?
C13 C18 C17 119.92(16) ?
C13 C18 H18 120.0 ?
C17 C18 H18 120.0 ?
O5 C19 O4 123.85(17) ?
O5 C19 C17 122.68(17) ?
O4 C19 C17 113.47(15) ?
O7 C20 O6 124.87(19) ?
O7 C20 C21 121.24(19) ?
O6 C20 C21 113.88(17) ?
O8 C21 C20 110.21(16) ?
O8 C21 H21A 109.6 ?
C20 C21 H21A 109.6 ?
O8 C21 H21B 109.6 ?
C20 C21 H21B 109.6 ?
H21A C21 H21B 108.1 ?
O8 C22 C27 124.38(18) ?
O8 C22 C23 115.32(18) ?
C27 C22 C23 120.30(18) ?
C24 C23 C22 119.9(2) ?
C24 C23 H23 120.1 ?
C22 C23 H23 120.1 ?
C23 C24 C25 120.3(2) ?
C23 C24 H24 119.9 ?
C25 C24 H24 119.9 ?
C26 C25 C24 120.07(19) ?
C26 C25 H25 120.0 ?
C24 C25 H25 120.0 ?
C25 C26 C27 120.09(19) ?
C25 C26 C28 119.60(18) ?
C27 C26 C28 120.31(18) ?
C22 C27 C26 119.37(18) ?
C22 C27 H27 120.3 ?
C26 C27 H27 120.3 ?
O10 C28 O9 123.6(2) ?
O10 C28 C26 123.24(19) ?
O9 C28 C26 113.12(17) ?

loop_
_geom_bond_atom_site_label_1
_geom_bond_atom_site_label_2
_geom_bond_distance
_geom_bond_publ_flag
Mn1 O1 2.1171(15) yes
Mn1 O2W 2.1373(15) yes
Mn1 O3W 2.1710(17) yes
Mn1 N2 2.2599(17) yes
Mn1 O1W 2.2697(16) yes
Mn1 N1 2.2772(16) yes
O1W H1W1 0.85(2) ?
O1W H1W2 0.84(2) ?
O2W H2W1 0.84(2) ?
O2W H2W2 0.84(2) ?
O3W H3W1 0.84(2) ?
O3W H3W2 0.84(2) ?
O4W H4W1 0.84(3) ?
O4W H4W2 0.85(3) ?
O1 C11 1.255(2) ?
O2 C11 1.242(2) ?
O3 C13 1.367(2) ?
O3 C12 1.415(2) ?
O4 C19 1.314(2) ?
O4 H29 0.85(2) ?
O5 C19 1.212(2) ?
O6 C20 1.265(3) ?
O7 C20 1.231(2) ?
O8 C22 1.370(2) ?
O8 C21 1.418(2) ?
O9 C28 1.305(3) ?
O9 H30 0.85(2) ?
O10 C28 1.208(2) ?
N1 C5 1.339(2) ?
N1 C1 1.342(2) ?
N2 C10 1.344(2) ?
N2 C6 1.349(2) ?
C1 C2 1.381(3) ?
C1 H1 0.9300 ?
C2 C3 1.366(3) ?
C2 H2 0.9300 ?
C3 C4 1.375(3) ?
C3 H3 0.9300 ?
C4 C5 1.393(3) ?
C4 H4 0.9300 ?
C5 C6 1.487(3) ?
C6 C7 1.378(3) ?
C7 C8 1.382(3) ?
C7 H7 0.9300 ?
C8 C9 1.375(3) ?
C8 H8 0.9300 ?
C9 C10 1.368(3) ?
C9 H9 0.9300 ?
C10 H10 0.9300 ?
C11 C12 1.518(3) ?
C12 H12A 0.9700 ?
C12 H12B 0.9700 ?
C13 C14 1.383(3) ?
C13 C18 1.386(2) ?
C14 C15 1.395(3) ?
C14 H14 0.9300 ?
C15 C16 1.372(3) ?
C15 H15 0.9300 ?
C16 C17 1.394(3) ?
C16 H16 0.9300 ?
C17 C18 1.390(2) ?
C17 C19 1.489(2) ?
C18 H18 0.9300 ?
C20 C21 1.515(3) ?
C21 H21A 0.9700 ?
C21 H21B 0.9700 ?
C22 C27 1.383(3) ?
C22 C23 1.387(3) ?
C23 C24 1.378(3) ?
C23 H23 0.9300 ?
C24 C25 1.384(3) ?
C24 H24 0.9300 ?
C25 C26 1.378(3) ?
C25 H25 0.9300 ?
C26 C27 1.397(3) ?
C26 C28 1.496(3) ?
C27 H27 0.9300 ?

loop_
_geom_hbond_atom_site_label_D
_geom_hbond_atom_site_label_H
_geom_hbond_atom_site_label_A
_geom_hbond_site_symmetry_A
_geom_hbond_distance_DH
_geom_hbond_distance_HA
_geom_hbond_distance_DA
_geom_hbond_angle_DHA
_geom_hbond_publ_flag
O1W H1W1 O2 1_455 0.85(2) 1.88(2) 2.706(2) 162(2) yes
O1W H1W2 O5 2_675 0.84(2) 2.15(2) 2.879(2) 144.3(19) yes
O2W H2W1 O4W . 0.84(2) 1.85(2) 2.681(2) 169(2) yes
O2W H2W2 O7 . 0.84(2) 1.87(2) 2.708(2) 177(2) yes
O3W H3W1 O6 . 0.84(2) 1.91(2) 2.741(2) 170(3) yes
O3W H3W2 O1 1_455 0.84(2) 2.50(3) 3.268(3) 152(2) yes
O4W H4W1 O6 2_666 0.84(3) 2.29(3) 3.068(3) 154(3) yes
O4W H4W2 O7 2_766 0.85(3) 1.97(3) 2.803(3) 169(3) yes
O4 H29 O2 2_775 0.85(2) 1.80(2) 2.641(2) 174(3) yes
O4 H29 O3 2_775 0.85(2) 2.51(2) 2.918(2) 110(2) yes
O9 H30 O6 2_676 0.85(2) 1.70(2) 2.549(2) 173(3) yes

loop_
_geom_torsion_atom_site_label_1
_geom_torsion_atom_site_label_2
_geom_torsion_atom_site_label_3
_geom_torsion_atom_site_label_4
_geom_torsion
O2W Mn1 O1 C11 -157.9(2)
O3W Mn1 O1 C11 -69.2(2)
N2 Mn1 O1 C11 119.2(2)
O1W Mn1 O1 C11 15.3(2)
N1 Mn1 O1 C11 101.4(2)
O1 Mn1 N1 C5 -177.55(13)
O2W Mn1 N1 C5 94.22(13)
O3W Mn1 N1 C5 -28.5(3)
N2 Mn1 N1 C5 7.99(12)
O1W Mn1 N1 C5 -84.89(13)
O1 Mn1 N1 C1 -5.06(15)
O2W Mn1 N1 C1 -93.29(15)
O3W Mn1 N1 C1 144.0(2)
N2 Mn1 N1 C1 -179.52(16)
O1W Mn1 N1 C1 87.60(15)
O1 Mn1 N2 C10 156.39(19)
O2W Mn1 N2 C10 73.79(16)
O3W Mn1 N2 C10 -15.48(16)
O1W Mn1 N2 C10 -99.52(16)
N1 Mn1 N2 C10 175.15(17)
O1 Mn1 N2 C6 -23.4(3)
O2W Mn1 N2 C6 -105.98(14)
O3W Mn1 N2 C6 164.76(13)
O1W Mn1 N2 C6 80.71(13)
N1 Mn1 N2 C6 -4.62(12)
C5 N1 C1 C2 0.6(3)
Mn1 N1 C1 C2 -171.80(15)
N1 C1 C2 C3 1.5(3)
C1 C2 C3 C4 -2.0(3)
C2 C3 C4 C5 0.7(4)
C1 N1 C5 C4 -2.0(3)
Mn1 N1 C5 C4 170.87(15)
C1 N1 C5 C6 176.88(16)
Mn1 N1 C5 C6 -10.2(2)
C3 C4 C5 N1 1.4(3)
C3 C4 C5 C6 -177.42(19)
C10 N2 C6 C7 0.3(3)
Mn1 N2 C6 C7 -179.96(15)
C10 N2 C6 C5 -178.62(16)
Mn1 N2 C6 C5 1.2(2)
N1 C5 C6 N2 6.0(2)
C4 C5 C6 N2 -175.07(18)
N1 C5 C6 C7 -172.83(18)
C4 C5 C6 C7 6.1(3)
N2 C6 C7 C8 0.2(3)
C5 C6 C7 C8 179.00(18)
C6 C7 C8 C9 -0.4(3)
C7 C8 C9 C10 0.1(3)
C6 N2 C10 C9 -0.6(3)
Mn1 N2 C10 C9 179.68(16)
C8 C9 C10 N2 0.4(3)
Mn1 O1 C11 O2 -125.1(2)
Mn1 O1 C11 C12 55.6(3)
C13 O3 C12 C11 170.97(15)
O2 C11 C12 O3 -0.8(3)
O1 C11 C12 O3 178.59(16)
C12 O3 C13 C14 2.4(3)
C12 O3 C13 C18 -177.05(16)
O3 C13 C14 C15 -179.97(19)
C18 C13 C14 C15 -0.5(3)
C13 C14 C15 C16 1.0(3)
C14 C15 C16 C17 -0.6(3)
C15 C16 C17 C18 -0.2(3)
C15 C16 C17 C19 177.98(19)
O3 C13 C18 C17 179.20(15)
C14 C13 C18 C17 -0.3(3)
C16 C17 C18 C13 0.7(3)
C19 C17 C18 C13 -177.48(17)
C18 C17 C19 O5 177.95(17)
C16 C17 C19 O5 -0.2(3)
C18 C17 C19 O4 -2.3(3)
C16 C17 C19 O4 179.49(17)
C22 O8 C21 C20 179.33(16)
O7 C20 C21 O8 -3.8(3)
O6 C20 C21 O8 175.52(18)
C21 O8 C22 C27 -1.7(3)
C21 O8 C22 C23 178.46(18)
O8 C22 C23 C24 177.92(19)
C27 C22 C23 C24 -1.9(3)
C22 C23 C24 C25 0.8(3)
C23 C24 C25 C26 0.4(3)
C24 C25 C26 C27 -0.4(3)
C24 C25 C26 C28 179.4(2)
O8 C22 C27 C26 -177.93(17)
C23 C22 C27 C26 1.9(3)
C25 C26 C27 C22 -0.8(3)
C28 C26 C27 C22 179.42(17)
C25 C26 C28 O10 0.9(3)
C27 C26 C28 O10 -179.32(19)
C25 C26 C28 O9 -179.05(19)
C27 C26 C28 O9 0.8(3)
